data_7013008
loop_
_publ_author_name
'Patmore, Nathan J.'
'Ingleson, Michael J.'
'Mahon, Mary F.'
'Weller, Andrew S.'

_publ_section_title
;
 Investigation of the synthesis of {Mo(\h5-C5H5)(CO)3}+ fragments
 partnered with the monoanionic carboranes [closo-CB11H11Br]-,
 [closo-CB11H6Br6]- and [closo-HCB11Me11]- by silver salt metathesis
 and hydride abstraction
;
_journal_coden_ASTM DTARAF
_journal_issue 14
_journal_name_full 'Dalton Transactions'
_journal_page_first 2894
_journal_page_last 2904
_journal_paper_doi 10.1039/b303537a
_journal_year 2003
_chemical_formula_sum 'C28 H44 B11 Cl Mo2 O6'
_chemical_formula_weight 822.87
_chemical_name_common 5-Cl
_space_group_IT_number 14
_symmetry_cell_setting monoclinic
_symmetry_space_group_name_Hall '-P 2ybc'
_symmetry_space_group_name_H-M 'P 1 21/c 1'
_atom_sites_solution_hydrogens geom
_atom_sites_solution_primary direct
_atom_sites_solution_secondary difmap
_audit_creation_method SHELXL-97
_cell_angle_alpha 90.00
_cell_angle_beta 95.4880(10)
_cell_angle_gamma 90.00
_cell_formula_units_Z 4
_cell_length_a 12.5990(2)
_cell_length_b 15.3150(3)
_cell_length_c 19.4620(5)
_cell_measurement_reflns_used 25
_cell_measurement_temperature 150(2)
_cell_measurement_theta_max 18
_cell_measurement_theta_min 12
_cell_volume 3738.05(13)
_computing_data_reduction 'Denzo and Scalepack (otwinowski & Minor, 1997'
_computing_molecular_graphics 'ORTEX (P.McArdle, 1995)'
_computing_publication_material 'SHELXL-97/2 (Sheldrick,1997)'
_computing_structure_refinement 'SHELXL-97 (Sheldrick, 1997)'
_computing_structure_solution 'SHELXS-97 (Sheldrick, 1990)'
_diffrn_ambient_temperature 150(2)
_diffrn_measured_fraction_theta_full 0.996
_diffrn_measured_fraction_theta_max 0.996
_diffrn_measurement_device_type KappaCCD
_diffrn_measurement_method KappaCCD
_diffrn_radiation_monochromator graphite
_diffrn_radiation_source 'fine-focus sealed tube'
_diffrn_radiation_type MoK\a
_diffrn_radiation_wavelength 0.71073
_diffrn_reflns_av_R_equivalents 0.0613
_diffrn_reflns_av_sigmaI/netI 0.0597
_diffrn_reflns_limit_h_max 14
_diffrn_reflns_limit_h_min -14
_diffrn_reflns_limit_k_max 18
_diffrn_reflns_limit_k_min -18
_diffrn_reflns_limit_l_max 23
_diffrn_reflns_limit_l_min -21
_diffrn_reflns_number 21449
_diffrn_reflns_theta_full 25.03
_diffrn_reflns_theta_max 25.03
_diffrn_reflns_theta_min 3.57
_exptl_absorpt_coefficient_mu 0.781
_exptl_absorpt_correction_T_max 0.95
_exptl_absorpt_correction_T_min 0.84
_exptl_absorpt_correction_type multi-scan
_exptl_crystal_colour Colourless
_exptl_crystal_density_diffrn 1.462
_exptl_crystal_density_method 'not measured'
_exptl_crystal_description Parallelepiped
_exptl_crystal_F_000 1664
_exptl_crystal_size_max 0.50
_exptl_crystal_size_mid 0.40
_exptl_crystal_size_min 0.20
_refine_diff_density_max 2.628
_refine_diff_density_min -0.581
_refine_diff_density_rms 0.094
_refine_ls_extinction_method none
_refine_ls_goodness_of_fit_ref 0.998
_refine_ls_hydrogen_treatment constr
_refine_ls_matrix_type full
_refine_ls_number_parameters 439
_refine_ls_number_reflns 6582
_refine_ls_number_restraints 15
_refine_ls_restrained_S_all 1.006
_refine_ls_R_factor_all 0.0553
_refine_ls_R_factor_gt 0.0392
_refine_ls_shift/su_max 0.009
_refine_ls_shift/su_mean 0.000
_refine_ls_structure_factor_coef Fsqd
_refine_ls_weighting_details 'calc w=1/[\s^2^(Fo^2^)+(0.0428P)^2^+7.4146P] where P=(Fo^2^+2Fc^2^)/3'
_refine_ls_weighting_scheme calc
_refine_ls_wR_factor_gt 0.0946
_refine_ls_wR_factor_ref 0.1044
_reflns_number_gt 5246
_reflns_number_total 6582
_reflns_threshold_expression >2sigma(I)
_cod_data_source_file b303537a.txt
_cod_data_source_block k02asw14
_cod_depositor_comments
;
The following automatic conversions were performed:
'_symmetry_cell_setting' value 'Monoclinic' changed to 'monoclinic'
according to '/home/saulius/struct/CIF-dictionaries/cif_core.dic'
dictionary named 'cif_core.dic' version 2.4.1 from
2010-06-29.

'_exptl_absorpt_correction_type' value 'Multi-Scan' changed
to 'multi-scan' according to
'/home/saulius/struct/CIF-dictionaries/cif_core.dic' dictionary named
'cif_core.dic' version 2.4.1 from 2010-06-29.

Automatic conversion script
Id: cif_fix_enum 1527 2010-12-29 10:47:43Z saulius 

 Updated bibliographic information.

 Antanas Vaitkus,
 2019-10-03
;
_cod_original_sg_symbol_H-M P21/c
_cod_database_code 7013008

loop_
_symmetry_equiv_pos_as_xyz
'x, y, z'
'-x, y+1/2, -z+1/2'
'-x, -y, -z'
'x, -y-1/2, z-1/2'

loop_
_atom_site_label
_atom_site_type_symbol
_atom_site_fract_x
_atom_site_fract_y
_atom_site_fract_z
_atom_site_U_iso_or_equiv
_atom_site_adp_type
_atom_site_occupancy
_atom_site_symmetry_multiplicity
_atom_site_calc_flag
_atom_site_refinement_flags
_atom_site_disorder_assembly
_atom_site_disorder_group
Mo1 Mo 0.18977(3) 0.38822(2) 0.311509(18) 0.01901(11) Uani 1 1 d . . .
Mo2 Mo 0.23595(3) 0.16889(2) 0.157488(18) 0.01845(11) Uani 1 1 d . . .
O5 O 0.0751(2) 0.0717(2) 0.05036(16) 0.0319(7) Uani 1 1 d . . .
O3 O 0.2708(3) 0.4045(2) 0.46806(17) 0.0379(8) Uani 1 1 d . . .
O2 O 0.1805(3) 0.1928(2) 0.36303(16) 0.0333(7) Uani 1 1 d . . .
O4 O 0.0173(2) 0.1861(2) 0.22216(17) 0.0345(8) Uani 1 1 d . . .
O6 O 0.2307(3) 0.2832(2) 0.02148(16) 0.0336(7) Uani 1 1 d . . .
O1 O 0.4221(3) 0.4693(2) 0.31469(19) 0.0418(8) Uani 1 1 d . . .
C1 C 0.3526(3) 0.5913(3) 0.0122(2) 0.0258(9) Uani 1 1 d . . .
H1 H 0.3891 0.5250 0.0086 0.031 Uiso 1 1 calc R . .
C27 C 0.1345(3) 0.1060(3) 0.0894(2) 0.0246(9) Uani 1 1 d . . .
C28 C 0.2316(3) 0.2436(3) 0.0709(2) 0.0237(9) Uani 1 1 d . . .
C20 C 0.2409(3) 0.3976(3) 0.4110(2) 0.0272(10) Uani 1 1 d . . .
C18 C 0.3406(4) 0.4386(3) 0.3125(2) 0.0279(10) Uani 1 1 d . . .
C26 C 0.0962(4) 0.1809(3) 0.1981(2) 0.0263(10) Uani 1 1 d . . .
C6 C 0.5525(3) 0.6529(3) 0.0782(2) 0.0337(11) Uani 1 1 d . . .
H6A H 0.5564 0.5982 0.1045 0.051 Uiso 1 1 calc R . .
H6B H 0.5793 0.7009 0.1083 0.051 Uiso 1 1 calc R . .
H6C H 0.5961 0.6479 0.0393 0.051 Uiso 1 1 calc R . .
C16 C 0.0913(3) 0.5073(3) 0.3336(3) 0.0323(11) Uani 1 1 d . . .
H16 H 0.1175 0.5462 0.3692 0.039 Uiso 1 1 calc R . .
C19 C 0.1877(3) 0.2626(3) 0.3435(2) 0.0255(9) Uani 1 1 d . . .
B3 B 0.2210(4) 0.5950(3) 0.0269(3) 0.0270(11) Uani 1 1 d . . .
B7 B 0.3413(4) 0.7399(3) 0.0898(2) 0.0239(10) Uani 1 1 d D A .
B5 B 0.3950(4) 0.6710(3) -0.0408(3) 0.0246(10) Uani 1 1 d . . .
C25 C 0.3542(4) 0.0611(3) 0.1364(2) 0.0349(11) Uani 1 1 d . . .
H25 H 0.3528 0.0362 0.0916 0.042 Uiso 1 1 calc R . .
C8 C 0.1228(4) 0.7046(3) 0.1291(3) 0.0399(12) Uani 1 1 d D . .
H8A H 0.0840 0.6496 0.1329 0.060 Uiso 1 1 calc R . .
H8B H 0.0726 0.7507 0.1129 0.060 Uiso 1 1 calc R . .
H8C H 0.1581 0.7206 0.1744 0.060 Uiso 1 1 calc R . .
B4 B 0.2643(4) 0.6240(3) -0.0554(3) 0.0268(11) Uani 1 1 d . . .
B6 B 0.4317(4) 0.6717(3) 0.0499(3) 0.0243(10) Uani 1 1 d . . .
C17 C 0.0281(3) 0.4318(3) 0.3417(2) 0.0287(10) Uani 1 1 d . . .
H17 H 0.0041 0.4114 0.3837 0.034 Uiso 1 1 calc R . .
C13 C 0.0074(4) 0.3923(3) 0.2761(3) 0.0348(11) Uani 1 1 d . . .
H13 H -0.0321 0.3403 0.2661 0.042 Uiso 1 1 calc R . .
C21 C 0.4168(4) 0.1328(3) 0.1614(3) 0.0356(11) Uani 1 1 d . . .
H21 H 0.4643 0.1655 0.1363 0.043 Uiso 1 1 calc R . .
C9 C 0.0506(4) 0.7010(3) -0.0474(3) 0.0430(13) Uani 1 1 d D . .
H9A H 0.0476 0.7198 -0.0957 0.064 Uiso 1 1 calc R . .
H9B H 0.0148 0.7444 -0.0207 0.064 Uiso 1 1 calc R . .
H9C H 0.0148 0.6445 -0.0448 0.064 Uiso 1 1 calc R . .
C23 C 0.3201(4) 0.0861(3) 0.2483(2) 0.0336(11) Uani 1 1 d . . .
H23 H 0.2921 0.0820 0.2918 0.040 Uiso 1 1 calc R . .
C5 C 0.4810(4) 0.6488(4) -0.0929(3) 0.0404(12) Uani 1 1 d . . .
H5A H 0.5477 0.6795 -0.0785 0.061 Uiso 1 1 calc R . .
H5B H 0.4543 0.6676 -0.1395 0.061 Uiso 1 1 calc R . .
H5C H 0.4940 0.5857 -0.0929 0.061 Uiso 1 1 calc R . .
C22 C 0.3959(4) 0.1467(3) 0.2297(2) 0.0331(11) Uani 1 1 d . . .
H22 H 0.4283 0.1905 0.2592 0.040 Uiso 1 1 calc R . .
C3 C 0.1547(4) 0.5080(3) 0.0354(3) 0.0486(14) Uani 1 1 d . . .
H3A H 0.1376 0.4809 -0.0100 0.073 Uiso 1 1 calc R . .
H3B H 0.0885 0.5220 0.0556 0.073 Uiso 1 1 calc R . .
H3C H 0.1970 0.4673 0.0657 0.073 Uiso 1 1 calc R . .
B9 B 0.1738(4) 0.6918(3) -0.0163(3) 0.0287(11) Uani 1 1 d D A .
B8 B 0.2104(4) 0.6929(3) 0.0752(3) 0.0263(11) Uani 1 1 d D A .
B2 B 0.3245(4) 0.6250(3) 0.0924(3) 0.0243(10) Uani 1 1 d . . .
C2 C 0.3499(4) 0.5659(3) 0.1590(3) 0.0340(11) Uani 1 1 d . . .
H2A H 0.3058 0.5132 0.1548 0.051 Uiso 1 1 calc R . .
H2B H 0.3342 0.5987 0.2001 0.051 Uiso 1 1 calc R . .
H2C H 0.4254 0.5495 0.1632 0.051 Uiso 1 1 calc R . .
C15 C 0.1080(4) 0.5143(3) 0.2637(3) 0.0383(12) Uani 1 1 d . . .
H15 H 0.1476 0.5588 0.2437 0.046 Uiso 1 1 calc R . .
C7 C 0.3786(4) 0.7947(3) 0.1589(2) 0.0378(11) Uani 1 1 d D . .
H7A H 0.3469 0.7690 0.1982 0.057 Uiso 1 1 calc R . .
H7B H 0.3550 0.8555 0.1529 0.057 Uiso 1 1 calc R . .
H7C H 0.4565 0.7929 0.1674 0.057 Uiso 1 1 calc R . .
C24 C 0.2934(4) 0.0326(3) 0.1903(2) 0.0332(11) Uani 1 1 d . . .
H24 H 0.2437 -0.0142 0.1876 0.040 Uiso 1 1 calc R . .
C4 C 0.2360(5) 0.5625(3) -0.1204(3) 0.0496(15) Uani 1 1 d . . .
H4A H 0.2673 0.5867 -0.1605 0.074 Uiso 1 1 calc R . .
H4B H 0.1584 0.5589 -0.1304 0.074 Uiso 1 1 calc R . .
H4C H 0.2650 0.5040 -0.1105 0.074 Uiso 1 1 calc R . .
C12 C 0.1914(3) 0.8826(2) 0.0274(2) 0.020 Uiso 1 1 d D A 1
H12A H 0.1911 0.8994 0.0760 0.030 Uiso 1 1 calc R A 1
H12B H 0.1181 0.8807 0.0057 0.030 Uiso 1 1 calc R A 1
H12C H 0.2325 0.9254 0.0035 0.030 Uiso 1 1 calc R A 1
B12 B 0.2485(4) 0.7818(3) 0.0224(3) 0.0231(10) Uani 1 1 d D . .
C10 C 0.2621(4) 0.7925(3) -0.1297(2) 0.0358(11) Uani 1 1 d D . .
H10A H 0.3055 0.7667 -0.1637 0.054 Uiso 1 1 calc R A .
H10B H 0.2828 0.8537 -0.1219 0.054 Uiso 1 1 calc R . .
H10C H 0.1866 0.7895 -0.1471 0.054 Uiso 1 1 calc R . .
C11 C 0.4629(4) 0.8512(3) 0.0006(3) 0.0364(11) Uani 1 1 d D . .
H11A H 0.4742 0.8814 0.0451 0.055 Uiso 1 1 calc R A .
H11B H 0.4303 0.8914 -0.0344 0.055 Uiso 1 1 calc R . .
H11C H 0.5315 0.8308 -0.0130 0.055 Uiso 1 1 calc R . .
C14 C 0.0562(4) 0.4444(3) 0.2284(3) 0.0392(12) Uani 1 1 d . . .
H14 H 0.0543 0.4338 0.1802 0.047 Uiso 1 1 calc R . .
B10 B 0.2810(4) 0.7396(3) -0.0583(2) 0.0241(10) Uani 1 1 d D A .
B11 B 0.3845(4) 0.7683(3) 0.0077(2) 0.0232(10) Uani 1 1 d D A .
Cl1 Cl 0.26020(8) 0.32281(6) 0.20492(5) 0.0257(2) Uani 1 1 d . . .

loop_
_atom_site_aniso_label
_atom_site_aniso_U_11
_atom_site_aniso_U_22
_atom_site_aniso_U_33
_atom_site_aniso_U_23
_atom_site_aniso_U_13
_atom_site_aniso_U_12
Mo1 0.02205(19) 0.01791(18) 0.01733(19) -0.00038(13) 0.00320(14) -0.00024(14)
Mo2 0.02232(19) 0.01838(18) 0.01480(18) 0.00021(13) 0.00251(13) 0.00003(14)
O5 0.0314(17) 0.0327(17) 0.0307(18) -0.0083(14) -0.0017(14) -0.0060(14)
O3 0.047(2) 0.045(2) 0.0209(18) -0.0045(15) -0.0004(15) -0.0016(16)
O2 0.047(2) 0.0257(17) 0.0276(18) 0.0026(14) 0.0063(14) -0.0031(14)
O4 0.0292(17) 0.0423(19) 0.0346(19) -0.0113(15) 0.0157(15) -0.0105(14)
O6 0.0425(19) 0.0337(17) 0.0248(18) 0.0090(15) 0.0046(14) 0.0000(15)
O1 0.0310(18) 0.045(2) 0.048(2) 0.0083(17) -0.0030(16) -0.0139(16)
C1 0.025(2) 0.021(2) 0.031(2) -0.0001(18) 0.0001(18) 0.0058(17)
C27 0.028(2) 0.022(2) 0.025(2) 0.0027(18) 0.0086(19) 0.0043(18)
C28 0.024(2) 0.024(2) 0.024(2) -0.0030(19) 0.0047(17) 0.0026(17)
C20 0.031(2) 0.021(2) 0.030(3) 0.0009(18) 0.0037(19) 0.0039(18)
C18 0.039(3) 0.026(2) 0.018(2) -0.0002(18) -0.0013(18) 0.001(2)
C26 0.035(3) 0.020(2) 0.023(2) -0.0061(17) 0.001(2) -0.0090(18)
C6 0.027(2) 0.047(3) 0.026(2) 0.005(2) -0.0025(19) 0.001(2)
C16 0.027(2) 0.022(2) 0.048(3) -0.002(2) 0.005(2) 0.0052(18)
C19 0.029(2) 0.029(2) 0.019(2) -0.0037(18) 0.0017(17) -0.0007(18)
B3 0.022(2) 0.019(2) 0.039(3) 0.000(2) 0.002(2) 0.0013(19)
B7 0.028(2) 0.021(2) 0.023(3) 0.0015(19) 0.003(2) 0.0007(19)
B5 0.023(2) 0.031(3) 0.021(2) -0.001(2) 0.0028(19) 0.002(2)
C25 0.044(3) 0.036(3) 0.023(2) -0.001(2) -0.003(2) 0.023(2)
C8 0.037(3) 0.035(3) 0.050(3) 0.014(2) 0.020(2) 0.011(2)
B4 0.026(2) 0.022(2) 0.031(3) -0.005(2) -0.007(2) 0.004(2)
B6 0.023(2) 0.026(2) 0.024(3) 0.002(2) 0.0020(19) 0.000(2)
C17 0.023(2) 0.028(2) 0.036(3) 0.004(2) 0.0116(19) 0.0075(18)
C13 0.028(2) 0.032(2) 0.044(3) -0.002(2) -0.001(2) 0.002(2)
C21 0.027(2) 0.039(3) 0.041(3) 0.016(2) 0.002(2) 0.009(2)
C9 0.029(3) 0.038(3) 0.060(4) 0.002(2) -0.007(2) 0.003(2)
C23 0.042(3) 0.036(2) 0.022(2) 0.0062(19) -0.002(2) 0.010(2)
C5 0.043(3) 0.054(3) 0.025(3) 0.002(2) 0.008(2) 0.017(2)
C22 0.030(2) 0.037(3) 0.030(3) 0.001(2) -0.009(2) 0.004(2)
C3 0.034(3) 0.030(3) 0.081(4) 0.004(3) 0.000(3) -0.004(2)
B9 0.021(2) 0.023(2) 0.042(3) -0.002(2) -0.001(2) 0.0032(19)
B8 0.025(2) 0.021(2) 0.035(3) 0.004(2) 0.012(2) 0.003(2)
B2 0.024(2) 0.021(2) 0.029(3) 0.003(2) 0.006(2) 0.0021(19)
C2 0.036(3) 0.031(2) 0.037(3) 0.011(2) 0.010(2) 0.003(2)
C15 0.033(3) 0.032(2) 0.051(3) 0.016(2) 0.010(2) 0.009(2)
C7 0.054(3) 0.034(3) 0.024(2) -0.006(2) 0.001(2) 0.005(2)
C24 0.044(3) 0.022(2) 0.032(3) 0.0034(19) -0.005(2) 0.002(2)
C4 0.056(3) 0.040(3) 0.048(3) -0.020(3) -0.020(3) 0.014(3)
B12 0.027(2) 0.017(2) 0.026(3) 0.0002(19) 0.005(2) 0.0015(19)
C10 0.043(3) 0.040(3) 0.024(2) 0.003(2) 0.002(2) 0.013(2)
C11 0.033(2) 0.040(3) 0.037(3) 0.005(2) 0.008(2) -0.012(2)
C14 0.034(3) 0.053(3) 0.030(3) 0.008(2) -0.001(2) 0.015(2)
B10 0.025(2) 0.026(2) 0.021(2) -0.003(2) 0.0016(19) 0.003(2)
B11 0.024(2) 0.025(2) 0.021(2) 0.002(2) 0.0032(19) 0.002(2)
Cl1 0.0347(6) 0.0214(5) 0.0226(5) -0.0036(4) 0.0104(4) -0.0059(4)

loop_
_atom_type_symbol
_atom_type_description
_atom_type_scat_dispersion_real
_atom_type_scat_dispersion_imag
_atom_type_scat_source
C C 0.0033 0.0016 'International Tables Vol C Tables 4.2.6.8 and 6.1.1.4'
H H 0.0000 0.0000 'International Tables Vol C Tables 4.2.6.8 and 6.1.1.4'
B B 0.0013 0.0007 'International Tables Vol C Tables 4.2.6.8 and 6.1.1.4'
O O 0.0106 0.0060 'International Tables Vol C Tables 4.2.6.8 and 6.1.1.4'
Mo Mo -1.6832 0.6857 'International Tables Vol C Tables 4.2.6.8 and 6.1.1.4'
Cl Cl 0.1484 0.1585 'International Tables Vol C Tables 4.2.6.8 and 6.1.1.4'

loop_
_geom_angle_atom_site_label_1
_geom_angle_atom_site_label_2
_geom_angle_atom_site_label_3
_geom_angle
_geom_angle_site_symmetry_1
_geom_angle_site_symmetry_3
_geom_angle_publ_flag
C20 Mo1 C19 77.38(17) . . ?
C20 Mo1 C18 75.50(17) . . ?
C19 Mo1 C18 113.25(17) . . ?
C20 Mo1 C16 83.66(18) . . ?
C19 Mo1 C16 133.03(17) . . ?
C18 Mo1 C16 102.65(16) . . ?
C20 Mo1 C17 86.67(17) . . ?
C19 Mo1 C17 99.25(16) . . ?
C18 Mo1 C17 137.75(16) . . ?
C16 Mo1 C17 36.48(15) . . ?
C20 Mo1 C13 120.26(18) . . ?
C19 Mo1 C13 94.30(17) . . ?
C18 Mo1 C13 151.36(17) . . ?
C16 Mo1 C13 59.60(17) . . ?
C17 Mo1 C13 35.70(17) . . ?
C20 Mo1 C15 114.68(18) . . ?
C19 Mo1 C15 152.75(17) . . ?
C18 Mo1 C15 93.77(17) . . ?
C16 Mo1 C15 35.34(18) . . ?
C17 Mo1 C15 59.30(17) . . ?
C13 Mo1 C15 58.45(17) . . ?
C20 Mo1 C14 141.13(17) . . ?
C19 Mo1 C14 121.57(18) . . ?
C18 Mo1 C14 117.68(17) . . ?
C16 Mo1 C14 58.31(18) . . ?
C17 Mo1 C14 58.49(17) . . ?
C13 Mo1 C14 34.76(17) . . ?
C15 Mo1 C14 34.47(18) . . ?
C20 Mo1 Cl1 135.96(13) . . ?
C19 Mo1 Cl1 83.81(12) . . ?
C18 Mo1 Cl1 76.10(12) . . ?
C16 Mo1 Cl1 135.37(13) . . ?
C17 Mo1 Cl1 135.95(12) . . ?
C13 Mo1 Cl1 100.39(13) . . ?
C15 Mo1 Cl1 100.10(13) . . ?
C14 Mo1 Cl1 82.34(13) . . ?
C27 Mo2 C26 77.07(16) . . ?
C27 Mo2 C28 75.90(16) . . ?
C26 Mo2 C28 108.69(17) . . ?
C27 Mo2 C24 84.86(16) . . ?
C26 Mo2 C24 103.91(17) . . ?
C28 Mo2 C24 136.86(17) . . ?
C27 Mo2 C25 85.36(17) . . ?
C26 Mo2 C25 138.41(18) . . ?
C28 Mo2 C25 102.93(16) . . ?
C24 Mo2 C25 36.35(17) . . ?
C27 Mo2 C21 117.81(17) . . ?
C26 Mo2 C21 153.86(17) . . ?
C28 Mo2 C21 96.24(16) . . ?
C24 Mo2 C21 59.49(17) . . ?
C25 Mo2 C21 35.49(17) . . ?
C27 Mo2 C23 117.00(17) . . ?
C26 Mo2 C23 95.90(18) . . ?
C28 Mo2 C23 154.61(17) . . ?
C24 Mo2 C23 35.46(16) . . ?
C25 Mo2 C23 59.30(17) . . ?
C21 Mo2 C23 58.58(17) . . ?
C27 Mo2 C22 141.08(16) . . ?
C26 Mo2 C22 120.54(17) . . ?
C28 Mo2 C22 121.77(17) . . ?
C24 Mo2 C22 58.20(17) . . ?
C25 Mo2 C22 58.05(17) . . ?
C21 Mo2 C22 34.50(17) . . ?
C23 Mo2 C22 34.64(17) . . ?
C27 Mo2 Cl1 137.35(12) . . ?
C26 Mo2 Cl1 81.45(11) . . ?
C28 Mo2 Cl1 76.81(12) . . ?
C24 Mo2 Cl1 136.39(12) . . ?
C25 Mo2 Cl1 132.66(13) . . ?
C21 Mo2 Cl1 97.17(13) . . ?
C23 Mo2 Cl1 101.41(12) . . ?
C22 Mo2 Cl1 81.48(12) . . ?
B6 C1 B3 116.1(3) . . ?
B6 C1 B4 115.4(3) . . ?
B3 C1 B4 63.3(3) . . ?
B6 C1 B2 63.5(3) . . ?
B3 C1 B2 63.2(3) . . ?
B4 C1 B2 115.8(3) . . ?
B6 C1 B5 62.8(3) . . ?
B3 C1 B5 116.1(3) . . ?
B4 C1 B5 63.1(3) . . ?
B2 C1 B5 115.9(3) . . ?
O5 C27 Mo2 178.4(4) . . ?
O6 C28 Mo2 177.8(4) . . ?
O3 C20 Mo1 178.8(4) . . ?
O1 C18 Mo1 176.9(4) . . ?
O4 C26 Mo2 178.5(4) . . ?
C15 C16 C17 107.9(4) . . ?
C15 C16 Mo1 75.0(3) . . ?
C17 C16 Mo1 71.9(2) . . ?
O2 C19 Mo1 175.8(4) . . ?
C3 B3 C1 121.2(4) . . ?
C3 B3 B9 126.3(4) . . ?
C1 B3 B9 103.5(3) . . ?
C3 B3 B8 125.8(4) . . ?
C1 B3 B8 103.8(3) . . ?
B9 B3 B8 60.6(3) . . ?
C3 B3 B2 119.7(4) . . ?
C1 B3 B2 58.5(3) . . ?
B9 B3 B2 108.0(3) . . ?
B8 B3 B2 59.7(3) . . ?
C3 B3 B4 120.4(4) . . ?
C1 B3 B4 58.4(3) . . ?
B9 B3 B4 59.3(3) . . ?
B8 B3 B4 107.8(3) . . ?
B2 B3 B4 107.9(3) . . ?
C7 B7 B2 121.2(4) . . ?
C7 B7 B6 121.4(4) . . ?
B2 B7 B6 60.8(3) . . ?
C7 B7 B12 122.8(4) . . ?
B2 B7 B12 107.8(3) . . ?
B6 B7 B12 106.9(3) . . ?
C7 B7 B11 121.8(4) . . ?
B2 B7 B11 108.2(3) . . ?
B6 B7 B11 59.3(3) . . ?
B12 B7 B11 59.5(3) . . ?
C7 B7 B8 122.0(4) . . ?
B2 B7 B8 59.8(3) . . ?
B6 B7 B8 108.2(3) . . ?
B12 B7 B8 60.2(3) . . ?
B11 B7 B8 108.0(3) . . ?
C5 B5 C1 120.1(4) . . ?
C5 B5 B11 127.4(4) . . ?
C1 B5 B11 103.6(3) . . ?
C5 B5 B6 120.3(4) . . ?
C1 B5 B6 58.4(3) . . ?
B11 B5 B6 59.6(3) . . ?
C5 B5 B10 126.0(4) . . ?
C1 B5 B10 104.1(3) . . ?
B11 B5 B10 60.5(3) . . ?
B6 B5 B10 108.3(3) . . ?
C5 B5 B4 118.9(4) . . ?
C1 B5 B4 58.4(3) . . ?
B11 B5 B4 107.9(3) . . ?
B6 B5 B4 107.9(3) . . ?
B10 B5 B4 59.8(3) . . ?
C21 C25 C24 107.9(4) . . ?
C21 C25 Mo2 74.3(3) . . ?
C24 C25 Mo2 71.6(2) . . ?
C4 B4 C1 121.1(4) . . ?
C4 B4 B9 125.9(4) . . ?
C1 B4 B9 103.9(4) . . ?
C4 B4 B10 125.4(4) . . ?
C1 B4 B10 104.1(3) . . ?
B9 B4 B10 60.9(3) . . ?
C4 B4 B5 119.7(4) . . ?
C1 B4 B5 58.4(3) . . ?
B9 B4 B5 108.4(3) . . ?
B10 B4 B5 59.8(3) . . ?
C4 B4 B3 120.0(4) . . ?
C1 B4 B3 58.3(3) . . ?
B9 B4 B3 59.9(3) . . ?
B10 B4 B3 108.7(3) . . ?
B5 B4 B3 108.1(3) . . ?
C6 B6 C1 121.1(4) . . ?
C6 B6 B11 125.5(4) . . ?
C1 B6 B11 104.3(3) . . ?
C6 B6 B7 125.9(4) . . ?
C1 B6 B7 103.8(3) . . ?
B11 B6 B7 60.7(3) . . ?
C6 B6 B5 119.4(4) . . ?
C1 B6 B5 58.9(3) . . ?
B11 B6 B5 60.0(3) . . ?
B7 B6 B5 108.6(3) . . ?
C6 B6 B2 120.2(4) . . ?
C1 B6 B2 58.5(3) . . ?
B11 B6 B2 108.2(3) . . ?
B7 B6 B2 59.5(3) . . ?
B5 B6 B2 108.5(3) . . ?
C13 C17 C16 107.7(4) . . ?
C13 C17 Mo1 74.5(3) . . ?
C16 C17 Mo1 71.6(2) . . ?
C14 C13 C17 107.4(4) . . ?
C14 C13 Mo1 74.4(3) . . ?
C17 C13 Mo1 69.8(2) . . ?
C22 C21 C25 107.2(4) . . ?
C22 C21 Mo2 73.9(3) . . ?
C25 C21 Mo2 70.2(2) . . ?
C22 C23 C24 107.1(4) . . ?
C22 C23 Mo2 73.7(2) . . ?
C24 C23 Mo2 69.8(2) . . ?
C21 C22 C23 109.9(4) . . ?
C21 C22 Mo2 71.6(2) . . ?
C23 C22 Mo2 71.7(2) . . ?
C9 B9 B4 121.6(4) . . ?
C9 B9 B3 121.0(4) . . ?
B4 B9 B3 60.9(3) . . ?
C9 B9 B12 122.5(4) . . ?
B4 B9 B12 107.3(3) . . ?
B3 B9 B12 107.7(3) . . ?
C9 B9 B8 121.2(4) . . ?
B4 B9 B8 108.5(3) . . ?
B3 B9 B8 59.8(3) . . ?
B12 B9 B8 60.1(3) . . ?
C9 B9 B10 121.9(4) . . ?
B4 B9 B10 60.0(3) . . ?
B3 B9 B10 108.8(3) . . ?
B12 B9 B10 59.5(3) . . ?
B8 B9 B10 108.3(3) . . ?
C8 B8 B2 122.5(4) . . ?
C8 B8 B3 122.0(4) . . ?
B2 B8 B3 60.5(3) . . ?
C8 B8 B9 121.4(4) . . ?
B2 B8 B9 107.9(3) . . ?
B3 B8 B9 59.6(3) . . ?
C8 B8 B7 122.1(4) . . ?
B2 B8 B7 59.5(3) . . ?
B3 B8 B7 107.9(3) . . ?
B9 B8 B7 107.8(3) . . ?
C8 B8 B12 121.8(4) . . ?
B2 B8 B12 107.1(3) . . ?
B3 B8 B12 107.4(3) . . ?
B9 B8 B12 59.9(3) . . ?
B7 B8 B12 59.7(3) . . ?
C2 B2 C1 122.0(4) . . ?
C2 B2 B7 124.9(4) . . ?
C1 B2 B7 103.7(3) . . ?
C2 B2 B8 125.6(4) . . ?
C1 B2 B8 103.8(3) . . ?
B7 B2 B8 60.7(3) . . ?
C2 B2 B3 120.7(4) . . ?
C1 B2 B3 58.4(3) . . ?
B7 B2 B3 108.3(3) . . ?
B8 B2 B3 59.8(3) . . ?
C2 B2 B6 120.0(4) . . ?
C1 B2 B6 58.1(3) . . ?
B7 B2 B6 59.7(3) . . ?
B8 B2 B6 108.0(3) . . ?
B3 B2 B6 107.6(4) . . ?
C14 C15 C16 108.2(4) . . ?
C14 C15 Mo1 74.4(3) . . ?
C16 C15 Mo1 69.6(2) . . ?
C23 C24 C25 107.9(4) . . ?
C23 C24 Mo2 74.7(3) . . ?
C25 C24 Mo2 72.1(2) . . ?
C12 B12 B11 122.1(3) . . ?
C12 B12 B10 120.7(3) . . ?
B11 B12 B10 60.6(3) . . ?
C12 B12 B7 122.0(3) . . ?
B11 B12 B7 60.3(3) . . ?
B10 B12 B7 109.1(3) . . ?
C12 B12 B9 120.7(3) . . ?
B11 B12 B9 108.6(3) . . ?
B10 B12 B9 60.5(3) . . ?
B7 B12 B9 108.2(3) . . ?
C12 B12 B8 120.9(3) . . ?
B11 B12 B8 108.6(3) . . ?
B10 B12 B8 109.0(3) . . ?
B7 B12 B8 60.1(3) . . ?
B9 B12 B8 60.0(3) . . ?
C15 C14 C13 108.7(4) . . ?
C15 C14 Mo1 71.1(3) . . ?
C13 C14 Mo1 70.8(3) . . ?
C10 B10 B12 123.5(4) . . ?
C10 B10 B4 121.3(4) . . ?
B12 B10 B4 107.1(3) . . ?
C10 B10 B5 120.8(4) . . ?
B12 B10 B5 107.0(3) . . ?
B4 B10 B5 60.3(3) . . ?
C10 B10 B11 122.2(4) . . ?
B12 B10 B11 59.5(3) . . ?
B4 B10 B11 107.4(3) . . ?
B5 B10 B11 59.4(3) . . ?
C10 B10 B9 122.9(4) . . ?
B12 B10 B9 60.1(3) . . ?
B4 B10 B9 59.1(3) . . ?
B5 B10 B9 107.3(3) . . ?
B11 B10 B9 107.4(3) . . ?
C11 B11 B6 120.9(4) . . ?
C11 B11 B5 122.4(4) . . ?
B6 B11 B5 60.4(3) . . ?
C11 B11 B12 121.8(4) . . ?
B6 B11 B12 108.0(3) . . ?
B5 B11 B12 107.8(3) . . ?
C11 B11 B7 120.3(4) . . ?
B6 B11 B7 60.0(3) . . ?
B5 B11 B7 108.4(3) . . ?
B12 B11 B7 60.2(3) . . ?
C11 B11 B10 122.5(4) . . ?
B6 B11 B10 108.5(3) . . ?
B5 B11 B10 60.0(3) . . ?
B12 B11 B10 59.9(3) . . ?
B7 B11 B10 108.5(3) . . ?
Mo2 Cl1 Mo1 128.61(4) . . ?

loop_
_geom_bond_atom_site_label_1
_geom_bond_atom_site_label_2
_geom_bond_distance
_geom_bond_site_symmetry_2
_geom_bond_publ_flag
Mo1 C20 1.986(5) . ?
Mo1 C19 2.023(4) . ?
Mo1 C18 2.049(5) . ?
Mo1 C16 2.270(4) . ?
Mo1 C17 2.274(4) . ?
Mo1 C13 2.335(5) . ?
Mo1 C15 2.339(4) . ?
Mo1 C14 2.381(4) . ?
Mo1 Cl1 2.5390(11) . ?
Mo2 C27 1.998(4) . ?
Mo2 C26 2.006(5) . ?
Mo2 C28 2.034(4) . ?
Mo2 C24 2.280(4) . ?
Mo2 C25 2.287(4) . ?
Mo2 C21 2.339(4) . ?
Mo2 C23 2.344(4) . ?
Mo2 C22 2.369(4) . ?
Mo2 Cl1 2.5393(10) . ?
O5 C27 1.142(5) . ?
O3 C20 1.143(5) . ?
O2 C19 1.140(5) . ?
O4 C26 1.142(5) . ?
O6 C28 1.136(5) . ?
O1 C18 1.127(5) . ?
C1 B6 1.706(6) . ?
C1 B3 1.711(6) . ?
C1 B4 1.714(6) . ?
C1 B2 1.713(7) . ?
C1 B5 1.714(6) . ?
C6 B6 1.594(6) . ?
C16 C15 1.401(7) . ?
C16 C17 1.422(6) . ?
B3 C3 1.590(7) . ?
B3 B9 1.779(7) . ?
B3 B8 1.782(7) . ?
B3 B2 1.793(7) . ?
B3 B4 1.797(8) . ?
B7 C7 1.616(6) . ?
B7 B2 1.774(6) . ?
B7 B6 1.778(7) . ?
B7 B12 1.790(7) . ?
B7 B11 1.791(7) . ?
B7 B8 1.796(7) . ?
B5 C5 1.591(7) . ?
B5 B11 1.775(7) . ?
B5 B6 1.781(7) . ?
B5 B10 1.786(6) . ?
B5 B4 1.795(7) . ?
C25 C21 1.411(7) . ?
C25 C24 1.425(7) . ?
C8 B8 1.603(6) . ?
B4 C4 1.591(7) . ?
B4 B9 1.768(7) . ?
B4 B10 1.785(7) . ?
B6 B11 1.767(6) . ?
B6 B2 1.799(7) . ?
C17 C13 1.414(7) . ?
C13 C14 1.409(7) . ?
C21 C22 1.396(7) . ?
C9 B9 1.618(6) . ?
C23 C22 1.403(7) . ?
C23 C24 1.409(6) . ?
B9 B12 1.793(7) . ?
B9 B8 1.796(8) . ?
B9 B10 1.801(7) . ?
B8 B2 1.780(6) . ?
B8 B12 1.798(7) . ?
B2 C2 1.588(6) . ?
C15 C14 1.399(7) . ?
C12 B12 1.710(5) . ?
B12 B11 1.776(6) . ?
B12 B10 1.782(7) . ?
C10 B10 1.606(6) . ?
C11 B11 1.622(6) . ?
B10 B11 1.795(7) . ?
